data_1564886
loop_
_publ_author_name
'Murphy, Jaime M.'
'Gaertner, Andrea A.E.'
'Owen, Amanda M.'
'Struder, Samantha'
'McMillen, Colin D.'
'Wetzler, Modi'
'Brumaghim, Julia L.'

_publ_section_title
;
 Coordination complexes of methimazole with copper: Controlling redox
 reactions and sulfur extrusion
;
_journal_name_full 'Inorganica Chimica Acta'
_journal_page_first 119568
_journal_paper_doi 10.1016/j.ica.2020.119568
_journal_volume 507
_journal_year 2020
_chemical_formula_sum 'C9 H16 Cu N5 O4 S2'
_chemical_formula_weight 385.93
_space_group_crystal_system monoclinic
_space_group_IT_number 14
_space_group_name_Hall '-P 2ybc'
_space_group_name_H-M_alt 'P 1 21/c 1'
_atom_sites_solution_hydrogens geom
_atom_sites_solution_primary direct
_atom_sites_solution_secondary difmap
_audit_creation_method SHELXL-2014/7
_cell_angle_alpha 90
_cell_angle_beta 98.539(2)
_cell_angle_gamma 90
_cell_formula_units_Z 4
_cell_length_a 16.3614(8)
_cell_length_b 13.9033(7)
_cell_length_c 6.9472(3)
_cell_measurement_reflns_used 9509
_cell_measurement_temperature 100(2)
_cell_measurement_theta_max 33.19
_cell_measurement_theta_min 2.52
_cell_volume 1562.81(13)
_computing_cell_refinement 'Bruker SAINT'
_computing_data_collection 'Bruker APEX3'
_computing_data_reduction 'Bruker SAINT'
_computing_molecular_graphics 'Bruker SHELXTL'
_computing_publication_material 'Bruker SHELXTL'
_computing_structure_refinement 'SHELXL-2014 (Sheldrick 2014)'
_computing_structure_solution 'SHELXT-2014 (Sheldrick 2014)'
_diffrn_ambient_temperature 100(2)
_diffrn_measured_fraction_theta_full 0.997
_diffrn_measured_fraction_theta_max 0.998
_diffrn_measurement_device_type 'Bruker D8 Venture Photon 100'
_diffrn_measurement_method '\f and \w scans'
_diffrn_radiation_type MoK\a
_diffrn_radiation_wavelength 0.71073
_diffrn_reflns_av_R_equivalents 0.0312
_diffrn_reflns_av_unetI/netI 0.0154
_diffrn_reflns_Laue_measured_fraction_full 0.997
_diffrn_reflns_Laue_measured_fraction_max 0.998
_diffrn_reflns_limit_h_max 22
_diffrn_reflns_limit_h_min -22
_diffrn_reflns_limit_k_max 19
_diffrn_reflns_limit_k_min -19
_diffrn_reflns_limit_l_max 9
_diffrn_reflns_limit_l_min -9
_diffrn_reflns_number 45916
_diffrn_reflns_point_group_measured_fraction_full 0.997
_diffrn_reflns_point_group_measured_fraction_max 0.998
_diffrn_reflns_theta_full 25.242
_diffrn_reflns_theta_max 29.989
_diffrn_reflns_theta_min 2.518
_diffrn_source 'Incoatec I\mS'
_exptl_absorpt_coefficient_mu 1.686
_exptl_absorpt_correction_T_max 1.0000
_exptl_absorpt_correction_T_min 0.6260
_exptl_absorpt_correction_type multi-scan
_exptl_absorpt_process_details 'SADABS, Bruker'
_exptl_crystal_colour colourless
_exptl_crystal_density_diffrn 1.640
_exptl_crystal_density_meas .
_exptl_crystal_density_method .
_exptl_crystal_description column
_exptl_crystal_F_000 792
_exptl_crystal_size_max 0.566
_exptl_crystal_size_mid 0.174
_exptl_crystal_size_min 0.167
_exptl_transmission_factor_max .
_exptl_transmission_factor_min .
_refine_diff_density_max 1.369
_refine_diff_density_min -0.342
_refine_diff_density_rms 0.071
_refine_ls_extinction_coef .
_refine_ls_extinction_method none
_refine_ls_goodness_of_fit_ref 1.027
_refine_ls_hydrogen_treatment constr
_refine_ls_matrix_type full
_refine_ls_number_parameters 139
_refine_ls_number_reflns 4546
_refine_ls_number_restraints 0
_refine_ls_restrained_S_all 1.027
_refine_ls_R_factor_all 0.0309
_refine_ls_R_factor_gt 0.0282
_refine_ls_shift/su_max 0.001
_refine_ls_shift/su_mean 0.000
_refine_ls_structure_factor_coef Fsqd
_refine_ls_weighting_details 'w=1/[\s^2^(Fo^2^)+(0.0292P)^2^+1.9117P] where P=(Fo^2^+2Fc^2^)/3'
_refine_ls_weighting_scheme calc
_refine_ls_wR_factor_gt 0.0696
_refine_ls_wR_factor_ref 0.0711
_reflns_Friedel_coverage 0.000
_reflns_Friedel_fraction_full .
_reflns_Friedel_fraction_max .
_reflns_number_gt 4219
_reflns_number_total 4546
_reflns_threshold_expression 'I > 2\s(I)'
_cod_data_source_file 10.cif
_cod_data_source_block 10
_cod_original_sg_symbol_H-M 'P 21/c'
_cod_database_code 1564886
_shelx_shelxl_version_number 2014/7
_shelx_space_group_comment
;
The symmetry employed for this shelxl refinement is uniquely defined
by the following loop, which should always be used as a source of
symmetry information in preference to the above space-group names.
They are only intended as comments.
;
_shelx_estimated_absorpt_t_min 0.449
_shelx_estimated_absorpt_t_max 0.766

loop_
_space_group_symop_operation_xyz
'x, y, z'
'-x, y+1/2, -z+1/2'
'-x, -y, -z'
'x, -y-1/2, z-1/2'

loop_
_atom_site_label
_atom_site_type_symbol
_atom_site_fract_x
_atom_site_fract_y
_atom_site_fract_z
_atom_site_U_iso_or_equiv
_atom_site_adp_type
_atom_site_occupancy
_atom_site_site_symmetry_order
_atom_site_calc_flag
_atom_site_refinement_flags_posn
_atom_site_refinement_flags_adp
_atom_site_refinement_flags_occupancy
_atom_site_disorder_assembly
_atom_site_disorder_group
Cu1 Cu 0.29974(2) 0.71305(2) 0.77265(3) 0.01635(6) Uani 1 1 d . . . . .
S1 S 0.23807(2) 0.81407(3) 0.54013(6) 0.01717(8) Uani 1 1 d . . . . .
S2 S 0.42567(2) 0.65057(3) 0.78724(5) 0.01722(8) Uani 1 1 d . . . . .
N3 N 0.50255(8) 0.62671(9) 0.46662(19) 0.0153(2) Uani 1 1 d . . . . .
N4 N 0.37609(8) 0.57771(10) 0.42034(19) 0.0160(2) Uani 1 1 d . . . . .
H4 H 0.3254 0.5640 0.4397 0.019 Uiso 1 1 calc R U . . .
N2 N 0.10832(9) 0.68603(11) 0.4622(2) 0.0218(3) Uani 1 1 d . . . . .
H2 H 0.1379 0.6341 0.4949 0.026 Uiso 1 1 calc R U . . .
N1 N 0.07352(8) 0.83458(11) 0.4094(2) 0.0200(3) Uani 1 1 d . . . . .
C1 C 0.13764(9) 0.77611(12) 0.4715(2) 0.0172(3) Uani 1 1 d . . . . .
C5 C 0.43401(9) 0.61948(11) 0.5522(2) 0.0137(3) Uani 1 1 d . . . . .
C6 C 0.48695(10) 0.58999(12) 0.2792(2) 0.0193(3) Uani 1 1 d . . . . .
H6 H 0.5249 0.5870 0.1884 0.023 Uiso 1 1 calc R U . . .
C7 C 0.40797(10) 0.55941(12) 0.2496(2) 0.0194(3) Uani 1 1 d . . . . .
H7 H 0.3796 0.5309 0.1344 0.023 Uiso 1 1 calc R U . . .
C2 C 0.00263(10) 0.77990(15) 0.3601(3) 0.0257(4) Uani 1 1 d . . . . .
H2A H -0.0511 0.8033 0.3120 0.031 Uiso 1 1 calc R U . . .
C8 C 0.57913(10) 0.67272(13) 0.5529(3) 0.0226(3) Uani 1 1 d . . . . .
H8A H 0.5732 0.7427 0.5408 0.034 Uiso 1 1 calc R U . . .
H8B H 0.6243 0.6512 0.4853 0.034 Uiso 1 1 calc R U . . .
H8C H 0.5914 0.6553 0.6909 0.034 Uiso 1 1 calc R U . . .
C3 C 0.02454(11) 0.68718(16) 0.3935(3) 0.0273(4) Uani 1 1 d . . . . .
H3 H -0.0109 0.6329 0.3735 0.033 Uiso 1 1 calc R U . . .
C4 C 0.08020(11) 0.93880(14) 0.3914(3) 0.0278(4) Uani 1 1 d . . . . .
H4A H 0.0925 0.9675 0.5213 0.042 Uiso 1 1 calc R U . . .
H4B H 0.0279 0.9646 0.3245 0.042 Uiso 1 1 calc R U . . .
H4C H 0.1247 0.9542 0.3164 0.042 Uiso 1 1 calc R U . . .

loop_
_atom_site_aniso_label
_atom_site_aniso_U_11
_atom_site_aniso_U_22
_atom_site_aniso_U_33
_atom_site_aniso_U_23
_atom_site_aniso_U_13
_atom_site_aniso_U_12
Cu1 0.01225(9) 0.02005(10) 0.01664(10) -0.00439(7) 0.00179(7) 0.00098(7)
S1 0.01217(16) 0.02406(19) 0.01504(16) -0.00002(14) 0.00120(13) -0.00230(13)
S2 0.01433(16) 0.02463(19) 0.01240(16) -0.00161(13) 0.00094(12) 0.00465(14)
N3 0.0140(6) 0.0161(6) 0.0162(6) 0.0026(5) 0.0039(5) 0.0020(5)
N4 0.0147(6) 0.0194(6) 0.0136(6) 0.0002(5) 0.0009(4) 0.0019(5)
N2 0.0186(7) 0.0270(7) 0.0191(6) 0.0041(6) 0.0007(5) -0.0060(5)
N1 0.0136(6) 0.0314(8) 0.0150(6) 0.0012(5) 0.0017(5) 0.0007(5)
C1 0.0141(6) 0.0273(8) 0.0106(6) 0.0010(5) 0.0029(5) -0.0021(6)
C5 0.0124(6) 0.0152(6) 0.0133(6) 0.0022(5) 0.0016(5) 0.0025(5)
C6 0.0242(8) 0.0202(7) 0.0145(7) 0.0032(6) 0.0064(6) 0.0056(6)
C7 0.0232(8) 0.0210(7) 0.0133(7) -0.0003(6) 0.0012(6) 0.0050(6)
C2 0.0135(7) 0.0450(11) 0.0182(8) 0.0009(7) 0.0012(6) -0.0045(7)
C8 0.0142(7) 0.0240(8) 0.0293(9) 0.0013(7) 0.0025(6) -0.0025(6)
C3 0.0176(8) 0.0426(10) 0.0210(8) 0.0023(7) 0.0008(6) -0.0120(7)
C4 0.0215(8) 0.0304(9) 0.0303(9) -0.0002(7) 0.0003(7) 0.0067(7)

loop_
_atom_type_symbol
_atom_type_description
_atom_type_scat_dispersion_real
_atom_type_scat_dispersion_imag
_atom_type_scat_source
C C 0.0033 0.0016 'International Tables Vol C Tables 4.2.6.8 and 6.1.1.4'
H H 0.0000 0.0000 'International Tables Vol C Tables 4.2.6.8 and 6.1.1.4'
N N 0.0061 0.0033 'International Tables Vol C Tables 4.2.6.8 and 6.1.1.4'
O O 0.0106 0.0060 'International Tables Vol C Tables 4.2.6.8 and 6.1.1.4'
S S 0.1246 0.1234 'International Tables Vol C Tables 4.2.6.8 and 6.1.1.4'
Cu Cu 0.3201 1.2651 'International Tables Vol C Tables 4.2.6.8 and 6.1.1.4'

loop_
_geom_angle_atom_site_label_1
_geom_angle_atom_site_label_2
_geom_angle_atom_site_label_3
_geom_angle
_geom_angle_site_symmetry_1
_geom_angle_site_symmetry_3
S2 Cu1 S1 125.944(17) . .
S2 Cu1 S1 114.737(16) . 4_576
S1 Cu1 S1 118.787(17) . 4_576
C1 S1 Cu1 108.24(6) . .
C1 S1 Cu1 104.11(5) . 4_575
Cu1 S1 Cu1 105.999(18) . 4_575
C5 S2 Cu1 105.03(5) . .
C5 N3 C6 109.70(13) . .
C5 N3 C8 124.95(14) . .
C6 N3 C8 125.19(14) . .
C5 N4 C7 110.12(13) . .
C5 N4 H4 124.9 . .
C7 N4 H4 124.9 . .
C1 N2 C3 109.60(16) . .
C1 N2 H2 125.2 . .
C3 N2 H2 125.2 . .
C1 N1 C2 109.36(15) . .
C1 N1 C4 124.20(15) . .
C2 N1 C4 126.41(15) . .
N2 C1 N1 107.02(14) . .
N2 C1 S1 128.27(13) . .
N1 C1 S1 124.67(13) . .
N4 C5 N3 106.23(13) . .
N4 C5 S2 127.49(12) . .
N3 C5 S2 126.16(12) . .
C7 C6 N3 107.35(14) . .
C7 C6 H6 126.3 . .
N3 C6 H6 126.3 . .
C6 C7 N4 106.58(14) . .
C6 C7 H7 126.7 . .
N4 C7 H7 126.7 . .
C3 C2 N1 106.88(15) . .
C3 C2 H2A 126.6 . .
N1 C2 H2A 126.6 . .
N3 C8 H8A 109.5 . .
N3 C8 H8B 109.5 . .
H8A C8 H8B 109.5 . .
N3 C8 H8C 109.5 . .
H8A C8 H8C 109.5 . .
H8B C8 H8C 109.5 . .
C2 C3 N2 107.14(16) . .
C2 C3 H3 126.4 . .
N2 C3 H3 126.4 . .
N1 C4 H4A 109.5 . .
N1 C4 H4B 109.5 . .
H4A C4 H4B 109.5 . .
N1 C4 H4C 109.5 . .
H4A C4 H4C 109.5 . .
H4B C4 H4C 109.5 . .

loop_
_geom_bond_atom_site_label_1
_geom_bond_atom_site_label_2
_geom_bond_distance
_geom_bond_site_symmetry_2
Cu1 S2 2.2243(4) .
Cu1 S1 2.2620(4) .
Cu1 S1 2.2738(4) 4_576
S1 C1 1.7243(16) .
S1 Cu1 2.2739(4) 4_575
S2 C5 1.7143(15) .
N3 C5 1.3487(19) .
N3 C6 1.387(2) .
N3 C8 1.455(2) .
N4 C5 1.3477(19) .
N4 C7 1.388(2) .
N4 H4 0.8800 .
N2 C1 1.339(2) .
N2 C3 1.383(2) .
N2 H2 0.8800 .
N1 C1 1.347(2) .
N1 C2 1.387(2) .
N1 C4 1.460(2) .
C6 C7 1.347(2) .
C6 H6 0.9500 .
C7 H7 0.9500 .
C2 C3 1.349(3) .
C2 H2A 0.9500 .
C8 H8A 0.9800 .
C8 H8B 0.9800 .
C8 H8C 0.9800 .
C3 H3 0.9500 .
C4 H4A 0.9800 .
C4 H4B 0.9800 .
C4 H4C 0.9800 .
